data_4330989
loop_
_publ_author_name
'Hsiao-Fan Chen'
'Wen-Yi Hung'
'Shou-Wei Chen'
'Ting-Chih Wang'
'Shih-Wei Lin'
'Shu-Hua Chou'
'Chih-Teng Liao'
'Hai-Ching Su'
'Hsiao-An Pan'
'Pi-Tai Chou'
'Yi-Hung Liu'
'Ken-Tsung Wong'

_publ_section_title
;
 Cationic Iridium Complexes with Intramolecular \p-\p Interaction and
 Enhanced Steric Hindrance for Solid-State Light-Emitting Electrochemical
 Cells
;
_journal_name_full 'Inorganic Chemistry'
_journal_page_first 12114
_journal_page_last 12121
_journal_paper_doi 10.1021/ic300673k
_journal_volume 51
_journal_year 2012
_chemical_formula_sum 'C53.5 H33 Cl F10 Ir N6 P'
_chemical_formula_weight 1208.48
_chemical_name_systematic
; 
 ? 
;
_space_group_IT_number 14
_symmetry_cell_setting monoclinic
_symmetry_space_group_name_Hall '-P 2ybc'
_symmetry_space_group_name_H-M 'P 1 21/c 1'
_atom_sites_solution_hydrogens geom
_atom_sites_solution_primary direct
_atom_sites_solution_secondary difmap
_audit_creation_method SHELXL-97
_cell_angle_alpha 90.00
_cell_angle_beta 114.738(6)
_cell_angle_gamma 90.00
_cell_formula_units_Z 4
_cell_length_a 16.3211(7)
_cell_length_b 16.8506(5)
_cell_length_c 19.4315(10)
_cell_measurement_reflns_used 12288
_cell_measurement_temperature 295(2)
_cell_measurement_theta_max 30.1578
_cell_measurement_theta_min 3.1358
_cell_volume 4853.6(4)
_computing_cell_refinement
; 
CrysAlisPro, Oxford Diffraction Ltd., 
Version 1.171.33.55 (release 05-01-2010 CrysAlis171 .NET) 
(compiled Jan  5 2010,16:28:46) 
empirical absorption correction using spherical harmonics, 
 implemented in SCALE3 ABSPACK scaling algorithm. 
;
_computing_data_collection
; 
CrysAlisPro, Oxford Diffraction Ltd., 
Version 1.171.33.55 (release 05-01-2010 CrysAlis171 .NET) 
(compiled Jan  5 2010,16:28:46) 
empirical absorption correction using spherical harmonics, 
 implemented in SCALE3 ABSPACK scaling algorithm. 
;
_computing_data_reduction
; 
CrysAlisPro, Oxford Diffraction Ltd., 
Version 1.171.33.55 (release 05-01-2010 CrysAlis171 .NET) 
(compiled Jan  5 2010,16:28:46) 
empirical absorption correction using spherical harmonics, 
 implemented in SCALE3 ABSPACK scaling algorithm. 
;
_computing_molecular_graphics SHELXTL
_computing_publication_material SHELXTL
_computing_structure_refinement 'SHELXL-97 (Sheldrick, 1997)'
_computing_structure_solution 'SHELXS-97 (Sheldrick, 1990)'
_diffrn_ambient_temperature 295(2)
_diffrn_measured_fraction_theta_full 0.869
_diffrn_measured_fraction_theta_max 0.869
_diffrn_measurement_device_type 'Oxford Diffraction Gemini A'
_diffrn_measurement_method CCD
_diffrn_radiation_monochromator graphite
_diffrn_radiation_source 'fine-focus sealed tube'
_diffrn_radiation_type MoK\a
_diffrn_radiation_wavelength 0.71073
_diffrn_reflns_av_R_equivalents 0.0331
_diffrn_reflns_av_sigmaI/netI 0.0641
_diffrn_reflns_limit_h_max 14
_diffrn_reflns_limit_h_min -21
_diffrn_reflns_limit_k_max 21
_diffrn_reflns_limit_k_min -21
_diffrn_reflns_limit_l_max 18
_diffrn_reflns_limit_l_min -24
_diffrn_reflns_number 21629
_diffrn_reflns_theta_full 27.50
_diffrn_reflns_theta_max 27.50
_diffrn_reflns_theta_min 3.14
_exptl_absorpt_coefficient_mu 2.922
_exptl_absorpt_correction_T_max 1.00000
_exptl_absorpt_correction_T_min 0.91917
_exptl_absorpt_correction_type multi-scan
_exptl_absorpt_process_details
; 
CrysAlisPro, Oxford Diffraction Ltd., 
Version 1.171.33.55 (release 05-01-2010 CrysAlis171 .NET) 
(compiled Jan  5 2010,16:28:46) 
empirical absorption correction using spherical harmonics, 
 implemented in SCALE3 ABSPACK scaling algorithm. 
;
_exptl_crystal_density_diffrn 1.654
_exptl_crystal_F_000 2380
_exptl_crystal_size_max 0.25
_exptl_crystal_size_mid 0.20
_exptl_crystal_size_min 0.15
_refine_diff_density_max 0.833
_refine_diff_density_min -0.638
_refine_diff_density_rms 0.088
_refine_ls_extinction_method none
_refine_ls_goodness_of_fit_ref 0.675
_refine_ls_hydrogen_treatment mixed
_refine_ls_matrix_type full
_refine_ls_number_parameters 658
_refine_ls_number_reflns 9698
_refine_ls_number_restraints 12
_refine_ls_restrained_S_all 0.678
_refine_ls_R_factor_all 0.0626
_refine_ls_R_factor_gt 0.0350
_refine_ls_shift/su_max 1.072
_refine_ls_shift/su_mean 0.075
_refine_ls_structure_factor_coef Fsqd
_refine_ls_weighting_details 'calc w=1/[\s^2^(Fo^2^)+(0.1000P)^2^+0.0000P] where P=(Fo^2^+2Fc^2^)/3'
_refine_ls_weighting_scheme calc
_refine_ls_wR_factor_gt 0.0973
_refine_ls_wR_factor_ref 0.1077
_reflns_number_gt 6376
_reflns_number_total 9698
_reflns_threshold_expression >2sigma(I)
_cod_data_source_file ic300673k_si_002_2.cif
_cod_data_source_block ic14411
_cod_original_formula_sum 'C53.50 H33 Cl F10 Ir N6 P'
_cod_database_code 4330989

loop_
_symmetry_equiv_pos_as_xyz
'x, y, z'
'-x, y+1/2, -z+1/2'
'-x, -y, -z'
'x, -y-1/2, z-1/2'

loop_
_atom_site_label
_atom_site_type_symbol
_atom_site_fract_x
_atom_site_fract_y
_atom_site_fract_z
_atom_site_U_iso_or_equiv
_atom_site_adp_type
_atom_site_occupancy
_atom_site_symmetry_multiplicity
_atom_site_calc_flag
_atom_site_refinement_flags
Ir1 Ir 0.193011(11) 0.684008(10) -0.035710(10) 0.03724(8) Uani 1 1 d .
F1 F 0.0238(2) 0.3977(2) -0.1002(2) 0.0742(10) Uani 1 1 d .
F2 F 0.1505(2) 0.4834(2) 0.1510(2) 0.0763(10) Uani 1 1 d .
F3 F -0.0750(3) 0.8136(3) 0.0218(3) 0.1165(19) Uani 1 1 d .
F4 F -0.1269(2) 0.7683(3) -0.2314(2) 0.0980(14) Uani 1 1 d .
N1 N 0.2654(3) 0.7975(2) -0.0338(2) 0.0425(10) Uani 1 1 d .
N2 N 0.3325(2) 0.6375(2) -0.0076(2) 0.0372(9) Uani 1 1 d .
N3 N 0.0482(3) 0.7053(3) -0.1836(3) 0.0558(12) Uani 1 1 d .
N4 N 0.1362(3) 0.6798(2) -0.1505(2) 0.0442(10) Uani 1 1 d .
N5 N 0.2337(3) 0.6880(2) 0.0780(2) 0.0418(10) Uani 1 1 d .
N6 N 0.2090(3) 0.6235(3) 0.1084(2) 0.0521(11) Uani 1 1 d .
C1 C 0.2737(4) 0.7390(4) 0.1333(3) 0.0628(16) Uani 1 1 d .
H1A H 0.2964 0.7882 0.1283 0.075 Uiso 1 1 calc R
C2 C 0.2767(6) 0.7078(6) 0.2000(4) 0.099(3) Uani 1 1 d .
H2A H 0.3017 0.7316 0.2475 0.119 Uiso 1 1 calc R
C3 C 0.2360(5) 0.6356(5) 0.1830(4) 0.085(2) Uani 1 1 d .
H3A H 0.2283 0.6009 0.2169 0.102 Uiso 1 1 calc R
C4 C 0.1617(3) 0.5648(3) 0.0569(3) 0.0420(11) Uani 1 1 d .
C5 C 0.1344(4) 0.4948(4) 0.0777(3) 0.0533(14) Uani 1 1 d .
C6 C 0.0896(4) 0.4376(4) 0.0275(4) 0.0592(15) Uani 1 1 d .
H6A H 0.0724 0.3903 0.0424 0.071 Uiso 1 1 calc R
C7 C 0.0709(4) 0.4536(3) -0.0472(4) 0.0562(15) Uani 1 1 d .
C8 C 0.0956(3) 0.5227(3) -0.0725(3) 0.0447(12) Uani 1 1 d .
H8A H 0.0800 0.5308 -0.1238 0.054 Uiso 1 1 calc R
C9 C 0.1445(3) 0.5798(3) -0.0190(3) 0.0405(11) Uani 1 1 d .
C10 C 0.1597(4) 0.6619(4) -0.2053(3) 0.0583(15) Uani 1 1 d .
H10A H 0.2165 0.6439 -0.1983 0.070 Uiso 1 1 calc R
C11 C 0.0874(6) 0.6739(4) -0.2760(4) 0.077(2) Uani 1 1 d .
H11A H 0.0865 0.6656 -0.3237 0.093 Uiso 1 1 calc R
C12 C 0.0187(5) 0.7002(4) -0.2596(4) 0.075(2) Uani 1 1 d .
H12A H -0.0391 0.7126 -0.2950 0.091 Uiso 1 1 calc R
C13 C 0.0119(3) 0.7329(3) -0.1348(3) 0.0527(14) Uani 1 1 d .
C14 C -0.0727(4) 0.7635(4) -0.1571(4) 0.0671(18) Uani 1 1 d .
C15 C -0.1044(4) 0.7903(5) -0.1047(5) 0.083(2) Uani 1 1 d .
H15A H -0.1627 0.8098 -0.1197 0.100 Uiso 1 1 calc R
C16 C -0.0460(4) 0.7864(4) -0.0313(5) 0.0745(19) Uani 1 1 d .
C17 C 0.0397(4) 0.7570(3) -0.0056(4) 0.0588(15) Uani 1 1 d .
H17A H 0.0761 0.7551 0.0461 0.071 Uiso 1 1 calc R
C18 C 0.0721(3) 0.7304(3) -0.0564(3) 0.0456(12) Uani 1 1 d .
C19 C 0.2461(4) 0.8764(3) -0.0423(3) 0.0480(13) Uani 1 1 d .
C20 C 0.3144(4) 0.9321(3) -0.0107(4) 0.0601(16) Uani 1 1 d .
H20A H 0.2989 0.9856 -0.0157 0.072 Uiso 1 1 calc R
C21 C 0.4039(4) 0.9120(3) 0.0277(4) 0.0610(16) Uani 1 1 d .
H21A H 0.4484 0.9505 0.0481 0.073 Uiso 1 1 calc R
C22 C 0.4244(3) 0.8336(3) 0.0345(3) 0.0452(12) Uani 1 1 d .
C23 C 0.5129(3) 0.7874(3) 0.0706(3) 0.0448(12) Uani 1 1 d .
C24 C 0.4803(3) 0.7008(3) 0.0561(3) 0.0409(11) Uani 1 1 d .
C25 C 0.5223(3) 0.6293(3) 0.0795(3) 0.0498(13) Uani 1 1 d .
H25A H 0.5839 0.6256 0.1097 0.060 Uiso 1 1 calc R
C26 C 0.4679(3) 0.5624(3) 0.0557(3) 0.0482(13) Uani 1 1 d .
H26A H 0.4947 0.5128 0.0700 0.058 Uiso 1 1 calc R
C27 C 0.3752(3) 0.5659(3) 0.0116(3) 0.0392(11) Uani 1 1 d .
C28 C 0.3872(3) 0.7005(3) 0.0154(3) 0.0388(11) Uani 1 1 d .
C29 C 0.3539(3) 0.7811(3) 0.0022(3) 0.0382(11) Uani 1 1 d .
C30 C 0.1529(4) 0.9031(3) -0.0894(3) 0.0534(14) Uani 1 1 d .
C31 C 0.1137(5) 0.8865(4) -0.1649(4) 0.0711(18) Uani 1 1 d .
H31A H 0.1441 0.8548 -0.1858 0.085 Uiso 1 1 calc R
C32 C 0.0289(6) 0.9162(5) -0.2112(5) 0.101(3) Uani 1 1 d .
H32A H 0.0026 0.9037 -0.2625 0.121 Uiso 1 1 calc R
C33 C -0.0151(5) 0.9632(5) -0.1815(6) 0.104(3) Uani 1 1 d .
H33A H -0.0715 0.9838 -0.2123 0.125 Uiso 1 1 calc R
C34 C 0.0239(5) 0.9804(5) -0.1057(5) 0.095(3) Uani 1 1 d .
H34A H -0.0072 1.0116 -0.0851 0.114 Uiso 1 1 calc R
C35 C 0.1087(4) 0.9523(4) -0.0594(4) 0.0748(19) Uani 1 1 d .
H35A H 0.1356 0.9665 -0.0085 0.090 Uiso 1 1 calc R
C36 C 0.3239(3) 0.4934(3) -0.0202(3) 0.0417(11) Uani 1 1 d .
C37 C 0.2799(3) 0.4835(3) -0.0972(3) 0.0498(13) Uani 1 1 d .
H37A H 0.2790 0.5244 -0.1296 0.060 Uiso 1 1 calc R
C38 C 0.2364(3) 0.4116(3) -0.1268(4) 0.0593(15) Uani 1 1 d .
H38A H 0.2079 0.4047 -0.1791 0.071 Uiso 1 1 calc R
C39 C 0.2352(4) 0.3524(3) -0.0808(4) 0.0625(16) Uani 1 1 d .
H39A H 0.2055 0.3052 -0.1014 0.075 Uiso 1 1 calc R
C40 C 0.2777(5) 0.3612(3) -0.0034(4) 0.0701(18) Uani 1 1 d .
H40A H 0.2764 0.3204 0.0283 0.084 Uiso 1 1 calc R
C41 C 0.3228(4) 0.4317(3) 0.0270(3) 0.0571(15) Uani 1 1 d .
H41A H 0.3524 0.4377 0.0793 0.068 Uiso 1 1 calc R
C42 C 0.5677(4) 0.8054(3) 0.1560(3) 0.0490(13) Uani 1 1 d .
C43 C 0.5415(5) 0.7980(4) 0.2134(4) 0.0670(17) Uani 1 1 d .
H43A H 0.4840 0.7803 0.2048 0.080 Uiso 1 1 calc R
C44 C 0.6042(6) 0.8179(4) 0.2855(4) 0.088(2) Uani 1 1 d .
H44A H 0.5892 0.8122 0.3264 0.105 Uiso 1 1 calc R
C45 C 0.6894(5) 0.8464(6) 0.2978(5) 0.092(3) Uani 1 1 d .
H45A H 0.7300 0.8608 0.3464 0.111 Uiso 1 1 calc R
C46 C 0.7135(4) 0.8533(4) 0.2387(4) 0.074(2) Uani 1 1 d .
H46A H 0.7707 0.8716 0.2472 0.089 Uiso 1 1 calc R
C47 C 0.6536(4) 0.8332(3) 0.1670(4) 0.0594(16) Uani 1 1 d .
C48 C 0.6603(4) 0.8355(3) 0.0942(4) 0.0570(16) Uani 1 1 d .
C49 C 0.7315(4) 0.8605(3) 0.0763(5) 0.073(2) Uani 1 1 d .
H49A H 0.7863 0.8773 0.1138 0.087 Uiso 1 1 calc R
C50 C 0.7167(5) 0.8591(4) 0.0002(6) 0.083(2) Uani 1 1 d .
H50A H 0.7629 0.8746 -0.0130 0.100 Uiso 1 1 calc R
C51 C 0.6373(6) 0.8361(4) -0.0546(5) 0.081(2) Uani 1 1 d .
H51A H 0.6288 0.8382 -0.1050 0.097 Uiso 1 1 calc R
C52 C 0.5672(5) 0.8091(4) -0.0369(5) 0.0699(18) Uani 1 1 d .
H52A H 0.5132 0.7912 -0.0745 0.084 Uiso 1 1 calc R
C53 C 0.5806(4) 0.8099(3) 0.0372(4) 0.0523(14) Uani 1 1 d .
P1 P 0.30858(19) 0.98104(16) 0.19986(13) 0.0991(7) Uani 1 1 d .
F5 F 0.2357(5) 0.9884(7) 0.2254(4) 0.211(4) Uani 1 1 d .
F6 F 0.3748(7) 0.9475(12) 0.1777(5) 0.358(10) Uani 1 1 d .
F7 F 0.2692(9) 1.0347(6) 0.1358(6) 0.271(5) Uani 1 1 d .
F8 F 0.3709(8) 1.0251(9) 0.2625(7) 0.324(8) Uani 1 1 d .
F9 F 0.2384(8) 0.9264(6) 0.1386(7) 0.293(7) Uani 1 1 d .
F10 F 0.3384(4) 0.9129(5) 0.2612(4) 0.304(7) Uani 1 1 d .
Cl1 Cl 0.3914(4) 0.5533(5) 0.3434(4) 0.213(4) Uani 0.50 1 d PRU
Cl2 Cl 0.4191(4) 0.5648(5) 0.2101(4) 0.322(7) Uani 0.50 1 d PRU
C54 C 0.4621(4) 0.5392(5) 0.3150(4) 0.259(9) Uani 0.50 1 d PRU
H54B H 0.4803 0.4839 0.3226 0.310 Uiso 0.50 1 calc PR
H54A H 0.5147 0.5714 0.3438 0.310 Uiso 0.50 1 calc PR

loop_
_atom_site_aniso_label
_atom_site_aniso_U_11
_atom_site_aniso_U_22
_atom_site_aniso_U_33
_atom_site_aniso_U_23
_atom_site_aniso_U_13
_atom_site_aniso_U_12
Ir1 0.03306(11) 0.03151(11) 0.04523(12) -0.00003(9) 0.01449(8) 0.00360(8)
F1 0.084(2) 0.0507(19) 0.090(2) -0.0131(19) 0.038(2) -0.0197(18)
F2 0.088(3) 0.077(2) 0.067(2) 0.0257(19) 0.0355(19) 0.011(2)
F3 0.086(3) 0.144(5) 0.140(4) -0.019(3) 0.068(3) 0.040(3)
F4 0.049(2) 0.118(4) 0.096(3) 0.026(3) 0.000(2) 0.014(2)
N1 0.044(2) 0.031(2) 0.053(2) 0.0032(18) 0.021(2) 0.0047(17)
N2 0.036(2) 0.028(2) 0.049(2) 0.0013(17) 0.0190(18) 0.0022(16)
N3 0.044(2) 0.055(3) 0.055(3) 0.013(2) 0.007(2) 0.000(2)
N4 0.050(2) 0.043(2) 0.041(2) 0.0032(19) 0.020(2) 0.0045(19)
N5 0.041(2) 0.043(2) 0.043(2) -0.002(2) 0.0192(19) 0.0060(18)
N6 0.055(3) 0.057(3) 0.047(2) 0.002(2) 0.024(2) 0.005(2)
C1 0.058(4) 0.066(4) 0.061(4) -0.021(3) 0.022(3) -0.005(3)
C2 0.120(7) 0.120(7) 0.059(4) -0.026(5) 0.040(5) -0.029(6)
C3 0.111(6) 0.089(6) 0.058(4) 0.000(4) 0.038(4) -0.010(5)
C4 0.037(2) 0.041(3) 0.049(3) 0.005(2) 0.019(2) 0.007(2)
C5 0.054(3) 0.055(3) 0.057(3) 0.016(3) 0.029(3) 0.012(3)
C6 0.053(3) 0.044(3) 0.088(4) 0.015(3) 0.036(3) 0.007(3)
C7 0.046(3) 0.040(3) 0.085(4) -0.007(3) 0.029(3) -0.004(2)
C8 0.041(3) 0.040(3) 0.055(3) -0.006(2) 0.021(2) 0.001(2)
C9 0.033(2) 0.034(2) 0.057(3) 0.003(2) 0.021(2) 0.007(2)
C10 0.068(4) 0.053(3) 0.057(3) 0.004(3) 0.029(3) 0.003(3)
C11 0.094(5) 0.084(5) 0.048(3) -0.001(3) 0.024(4) -0.002(4)
C12 0.068(4) 0.091(5) 0.049(3) 0.000(3) 0.007(3) 0.001(4)
C13 0.044(3) 0.042(3) 0.067(4) 0.008(3) 0.018(3) 0.008(2)
C14 0.042(3) 0.061(4) 0.079(4) 0.018(3) 0.007(3) 0.002(3)
C15 0.042(3) 0.085(5) 0.123(7) 0.017(5) 0.034(4) 0.021(3)
C16 0.053(4) 0.070(4) 0.110(6) -0.001(4) 0.043(4) 0.016(3)
C17 0.047(3) 0.052(3) 0.077(4) 0.000(3) 0.026(3) 0.008(3)
C18 0.038(3) 0.033(3) 0.063(3) 0.007(2) 0.019(2) 0.009(2)
C19 0.050(3) 0.034(3) 0.058(3) 0.001(2) 0.021(3) 0.008(2)
C20 0.064(4) 0.026(3) 0.081(4) 0.004(3) 0.021(3) 0.007(3)
C21 0.056(3) 0.040(3) 0.086(4) -0.013(3) 0.028(3) -0.011(3)
C22 0.039(3) 0.042(3) 0.055(3) -0.004(2) 0.019(2) -0.002(2)
C23 0.039(3) 0.040(3) 0.057(3) -0.007(2) 0.022(2) -0.005(2)
C24 0.037(2) 0.039(3) 0.048(3) -0.004(2) 0.019(2) 0.003(2)
C25 0.034(3) 0.047(3) 0.064(3) 0.005(3) 0.016(2) 0.006(2)
C26 0.043(3) 0.040(3) 0.059(3) -0.001(2) 0.020(2) 0.012(2)
C27 0.039(2) 0.035(2) 0.045(3) -0.002(2) 0.020(2) 0.008(2)
C28 0.041(3) 0.035(3) 0.042(3) -0.001(2) 0.019(2) 0.003(2)
C29 0.041(3) 0.030(2) 0.045(3) 0.006(2) 0.020(2) 0.003(2)
C30 0.057(3) 0.031(3) 0.061(3) 0.004(2) 0.014(3) 0.002(2)
C31 0.078(4) 0.056(4) 0.069(4) 0.014(3) 0.020(3) 0.013(3)
C32 0.099(6) 0.082(5) 0.084(5) 0.025(5) 0.001(5) 0.020(5)
C33 0.067(5) 0.068(5) 0.126(7) 0.023(5) -0.010(5) 0.011(4)
C34 0.076(5) 0.074(5) 0.126(7) -0.007(5) 0.032(5) 0.024(4)
C35 0.063(4) 0.062(4) 0.084(4) -0.007(4) 0.016(3) 0.023(3)
C36 0.041(3) 0.030(2) 0.057(3) 0.000(2) 0.023(2) 0.009(2)
C37 0.046(3) 0.039(3) 0.058(3) 0.001(2) 0.016(3) 0.002(2)
C38 0.042(3) 0.055(3) 0.070(4) -0.017(3) 0.012(3) 0.002(3)
C39 0.059(4) 0.033(3) 0.091(5) -0.007(3) 0.027(3) 0.001(3)
C40 0.083(4) 0.037(3) 0.091(5) 0.015(3) 0.037(4) 0.004(3)
C41 0.066(4) 0.040(3) 0.060(3) 0.003(3) 0.021(3) 0.006(3)
C42 0.045(3) 0.044(3) 0.059(3) -0.004(3) 0.023(3) 0.000(2)
C43 0.065(4) 0.071(4) 0.062(4) -0.006(3) 0.024(3) -0.009(3)
C44 0.103(6) 0.091(6) 0.067(4) -0.022(4) 0.033(4) -0.003(4)
C45 0.072(5) 0.108(6) 0.073(5) -0.024(5) 0.007(4) -0.003(5)
C46 0.054(4) 0.068(4) 0.086(5) -0.013(4) 0.014(4) -0.013(3)
C47 0.040(3) 0.043(3) 0.086(4) -0.005(3) 0.017(3) 0.002(2)
C48 0.045(3) 0.036(3) 0.096(5) -0.002(3) 0.036(3) 0.003(2)
C49 0.055(4) 0.037(3) 0.142(7) 0.001(4) 0.057(4) 0.002(3)
C50 0.092(6) 0.036(3) 0.162(8) 0.005(4) 0.094(6) 0.009(3)
C51 0.112(6) 0.052(4) 0.113(6) 0.002(4) 0.082(6) 0.005(4)
C52 0.075(4) 0.054(4) 0.092(5) 0.000(3) 0.047(4) 0.000(3)
C53 0.055(3) 0.038(3) 0.073(4) -0.004(3) 0.036(3) 0.001(2)
P1 0.142(2) 0.0990(17) 0.0808(13) -0.0032(13) 0.0704(15) 0.0036(15)
F5 0.145(5) 0.395(14) 0.117(4) 0.002(7) 0.079(4) -0.025(7)
F6 0.193(8) 0.75(3) 0.174(7) -0.011(12) 0.121(7) 0.162(13)
F7 0.386(15) 0.208(10) 0.251(10) 0.134(9) 0.166(10) 0.045(10)
F8 0.320(12) 0.384(17) 0.284(12) -0.241(13) 0.142(10) -0.233(12)
F9 0.329(14) 0.203(10) 0.235(10) -0.080(9) 0.008(10) 0.026(9)
F10 0.304(13) 0.318(15) 0.306(14) 0.155(13) 0.143(11) 0.119(12)
Cl1 0.208(8) 0.268(10) 0.173(7) 0.037(7) 0.089(6) 0.036(7)
Cl2 0.275(11) 0.426(17) 0.318(13) 0.092(13) 0.177(10) 0.158(11)
C54 0.233(15) 0.347(17) 0.248(15) 0.067(15) 0.151(13) 0.100(14)

loop_
_atom_type_symbol
_atom_type_description
_atom_type_scat_dispersion_real
_atom_type_scat_dispersion_imag
_atom_type_scat_source
C C 0.0033 0.0016 'International Tables Vol C Tables 4.2.6.8 and 6.1.1.4'
H H 0.0000 0.0000 'International Tables Vol C Tables 4.2.6.8 and 6.1.1.4'
N N 0.0061 0.0033 'International Tables Vol C Tables 4.2.6.8 and 6.1.1.4'
Cl Cl 0.1484 0.1585 'International Tables Vol C Tables 4.2.6.8 and 6.1.1.4'
Ir Ir -1.4442 7.9887 'International Tables Vol C Tables 4.2.6.8 and 6.1.1.4'
P P 0.1023 0.0942 'International Tables Vol C Tables 4.2.6.8 and 6.1.1.4'
F F 0.0171 0.0103 'International Tables Vol C Tables 4.2.6.8 and 6.1.1.4'

loop_
_geom_angle_atom_site_label_1
_geom_angle_atom_site_label_2
_geom_angle_atom_site_label_3
_geom_angle
C18 Ir1 C9 87.23(19)
C18 Ir1 N5 93.0(2)
C9 Ir1 N5 79.87(19)
C18 Ir1 N4 80.4(2)
C9 Ir1 N4 96.78(19)
N5 Ir1 N4 172.80(16)
C18 Ir1 N1 97.97(17)
C9 Ir1 N1 170.05(17)
N5 Ir1 N1 91.35(16)
N4 Ir1 N1 92.47(16)
C18 Ir1 N2 176.70(18)
C9 Ir1 N2 94.80(16)
N5 Ir1 N2 84.83(15)
N4 Ir1 N2 101.86(16)
N1 Ir1 N2 79.64(14)
C29 N1 C19 114.1(4)
C29 N1 Ir1 106.1(3)
C19 N1 Ir1 137.6(3)
C28 N2 C27 114.7(4)
C28 N2 Ir1 105.7(3)
C27 N2 Ir1 136.4(3)
C12 N3 N4 108.4(6)
C12 N3 C13 135.0(5)
N4 N3 C13 116.5(4)
C10 N4 N3 107.3(5)
C10 N4 Ir1 138.4(4)
N3 N4 Ir1 114.3(3)
C1 N5 N6 107.4(5)
C1 N5 Ir1 137.5(4)
N6 N5 Ir1 114.9(3)
C3 N6 N5 108.7(5)
C3 N6 C4 136.0(6)
N5 N6 C4 115.3(4)
N5 C1 C2 109.1(6)
C3 C2 C1 106.9(7)
N6 C3 C2 107.8(7)
C5 C4 N6 123.2(5)
C5 C4 C9 120.9(5)
N6 C4 C9 115.8(4)
F2 C5 C6 117.9(5)
F2 C5 C4 119.1(5)
C6 C5 C4 123.0(5)
C5 C6 C7 115.7(5)
C6 C7 F1 117.6(5)
C6 C7 C8 124.6(6)
F1 C7 C8 117.8(6)
C7 C8 C9 118.4(5)
C8 C9 C4 117.3(5)
C8 C9 Ir1 128.6(4)
C4 C9 Ir1 114.1(4)
N4 C10 C11 110.5(6)
C12 C11 C10 104.8(6)
N3 C12 C11 109.0(6)
C14 C13 N3 125.1(5)
C14 C13 C18 120.2(6)
N3 C13 C18 114.7(4)
F4 C14 C13 119.1(7)
F4 C14 C15 119.1(6)
C13 C14 C15 121.8(6)
C16 C15 C14 116.3(6)
C15 C16 C17 124.6(7)
C15 C16 F3 117.6(6)
C17 C16 F3 117.8(7)
C16 C17 C18 119.9(6)
C17 C18 C13 117.2(5)
C17 C18 Ir1 128.8(4)
C13 C18 Ir1 114.0(4)
N1 C19 C20 120.3(5)
N1 C19 C30 120.0(4)
C20 C19 C30 119.6(5)
C19 C20 C21 123.1(5)
C22 C21 C20 117.1(5)
C21 C22 C29 117.2(5)
C21 C22 C23 133.5(5)
C29 C22 C23 109.3(4)
C24 C23 C22 102.2(4)
C24 C23 C42 112.5(4)
C22 C23 C42 113.7(4)
C24 C23 C53 114.2(4)
C22 C23 C53 112.7(5)
C42 C23 C53 102.0(4)
C25 C24 C28 117.6(5)
C25 C24 C23 133.5(4)
C28 C24 C23 108.7(4)
C24 C25 C26 116.2(5)
C27 C26 C25 123.3(5)
N2 C27 C26 120.2(4)
N2 C27 C36 119.1(4)
C26 C27 C36 120.4(4)
N2 C28 C24 127.7(4)
N2 C28 C29 122.6(4)
C24 C28 C29 109.7(4)
N1 C29 C22 128.0(4)
N1 C29 C28 121.8(4)
C22 C29 C28 110.1(4)
C31 C30 C35 119.1(6)
C31 C30 C19 120.1(6)
C35 C30 C19 120.5(5)
C30 C31 C32 120.9(7)
C33 C32 C31 119.9(8)
C32 C33 C34 119.6(7)
C33 C34 C35 121.1(8)
C30 C35 C34 119.4(7)
C37 C36 C41 118.9(5)
C37 C36 C27 120.5(5)
C41 C36 C27 120.5(5)
C36 C37 C38 119.8(6)
C39 C38 C37 120.9(6)
C38 C39 C40 120.4(5)
C39 C40 C41 119.5(6)
C36 C41 C40 120.4(5)
C43 C42 C47 122.9(6)
C43 C42 C23 128.5(5)
C47 C42 C23 108.6(5)
C42 C43 C44 117.0(7)
C45 C44 C43 121.3(8)
C46 C45 C44 120.1(7)
C45 C46 C47 120.1(7)
C46 C47 C42 118.6(7)
C46 C47 C48 131.9(6)
C42 C47 C48 109.5(5)
C53 C48 C49 119.6(7)
C53 C48 C47 109.9(5)
C49 C48 C47 130.4(6)
C50 C49 C48 117.4(7)
C51 C50 C49 121.8(7)
C50 C51 C52 120.9(8)
C53 C52 C51 118.1(7)
C52 C53 C48 122.1(6)
C52 C53 C23 127.9(5)
C48 C53 C23 109.9(5)
F8 P1 F7 108.0(9)
F8 P1 F6 95.9(8)
F7 P1 F6 96.2(8)
F8 P1 F5 93.3(6)
F7 P1 F5 96.1(6)
F6 P1 F5 161.6(9)
F8 P1 F10 81.4(7)
F7 P1 F10 170.4(6)
F6 P1 F10 84.6(7)
F5 P1 F10 81.1(5)
F8 P1 F9 173.0(9)
F7 P1 F9 78.1(6)
F6 P1 F9 86.8(8)
F5 P1 F9 82.4(7)
F10 P1 F9 92.4(6)
Cl1 C54 Cl2 111.3

loop_
_geom_bond_atom_site_label_1
_geom_bond_atom_site_label_2
_geom_bond_distance
Ir1 C18 2.000(5)
Ir1 C9 2.008(5)
Ir1 N5 2.024(4)
Ir1 N4 2.028(4)
Ir1 N1 2.240(4)
Ir1 N2 2.249(4)
F1 C7 1.371(6)
F2 C5 1.350(6)
F3 C16 1.381(9)
F4 C14 1.344(7)
N1 C29 1.344(6)
N1 C19 1.360(6)
N2 C28 1.337(6)
N2 C27 1.364(6)
N3 C12 1.352(8)
N3 N4 1.374(6)
N3 C13 1.391(8)
N4 C10 1.309(8)
N5 C1 1.317(7)
N5 N6 1.376(6)
N6 C3 1.341(8)
N6 C4 1.389(6)
C1 C2 1.380(10)
C2 C3 1.358(12)
C4 C5 1.380(7)
C4 C9 1.403(7)
C5 C6 1.348(8)
C6 C7 1.380(9)
C7 C8 1.386(8)
C8 C9 1.396(7)
C10 C11 1.402(9)
C11 C12 1.361(11)
C13 C14 1.364(8)
C13 C18 1.427(8)
C14 C15 1.395(11)
C15 C16 1.346(11)
C16 C17 1.366(8)
C17 C18 1.376(8)
C19 C20 1.390(8)
C19 C30 1.479(7)
C20 C21 1.376(8)
C21 C22 1.354(7)
C22 C29 1.377(7)
C22 C23 1.530(7)
C23 C24 1.539(7)
C23 C42 1.551(8)
C23 C53 1.544(8)
C24 C25 1.367(7)
C24 C28 1.389(7)
C25 C26 1.388(7)
C26 C27 1.395(6)
C27 C36 1.464(7)
C28 C29 1.446(6)
C30 C31 1.363(8)
C30 C35 1.378(9)
C31 C32 1.390(10)
C32 C33 1.350(13)
C33 C34 1.369(12)
C34 C35 1.380(9)
C36 C37 1.372(7)
C36 C41 1.391(8)
C37 C38 1.400(7)
C38 C39 1.346(9)
C39 C40 1.374(9)
C40 C41 1.393(8)
C42 C43 1.358(9)
C42 C47 1.406(8)
C43 C44 1.387(9)
C44 C45 1.394(11)
C45 C46 1.365(11)
C46 C47 1.368(9)
C47 C48 1.465(10)
C48 C53 1.377(8)
C48 C49 1.410(9)
C49 C50 1.396(11)
C50 C51 1.344(11)
C51 C52 1.402(10)
C52 C53 1.362(10)
P1 F8 1.425(7)
P1 F7 1.453(8)
P1 F6 1.435(8)
P1 F5 1.474(7)
P1 F10 1.578(7)
P1 F9 1.560(10)
Cl1 C54 1.4920
Cl2 C54 1.9065
